data_4035162
loop_
_publ_author_name
'Liang, Dong-Dong'
'Wang, Mei-Xiang'

_publ_section_title
;
 Synthesis and Structure of Functionalized Homo
 Heteracalix[2]arene[2]triazines: Effect of All Heteroatom Bridges on
 Macrocyclic Conformation.
;
_journal_issue 6
_journal_name_full 'The Journal of organic chemistry'
_journal_page_first 3316
_journal_page_last 3324
_journal_paper_doi 10.1021/acs.joc.8b00284
_journal_volume 83
_journal_year 2018
_chemical_formula_moiety 'C30 H34 Cl2 N12 O4'
_chemical_formula_sum 'C30 H34 Cl2 N12 O4'
_chemical_formula_weight 697.59
_space_group_crystal_system orthorhombic
_space_group_IT_number 62
_space_group_name_Hall '-P 2ac 2n'
_space_group_name_H-M_alt 'P n m a'
_atom_sites_solution_hydrogens geom
_atom_sites_solution_primary dual
_audit_creation_date 2017-05-15
_audit_creation_method
;
Olex2 1.2
(compiled 2017.03.28 svn.r3405 for OlexSys, GUI svn.r5337)
;
_audit_update_record
;
????
;
_cell_angle_alpha 90
_cell_angle_beta 90
_cell_angle_gamma 90
_cell_formula_units_Z 4
_cell_length_a 20.197(4)
_cell_length_b 21.108(4)
_cell_length_c 10.260(2)
_cell_measurement_reflns_used 14089
_cell_measurement_temperature 173(2)
_cell_measurement_theta_max 31.6389
_cell_measurement_theta_min 1.3955
_cell_volume 4374.0(15)
_computing_cell_refinement 'CrystalClear (Rigaku Inc., 2007)'
_computing_data_collection 'CrystalClear (Rigaku Inc., 2007)'
_computing_data_reduction 'CrystalClear (Rigaku Inc., 2007)'
_computing_molecular_graphics 'Olex2 (Dolomanov et al., 2009)'
_computing_publication_material 'CIFTAB (Sheldrick, 2013)'
_computing_structure_refinement 'ShelXL (Sheldrick, 2015)'
_computing_structure_solution 'ShelXT (Sheldrick, 2015)'
_diffrn_ambient_temperature 173(2)
_diffrn_measured_fraction_theta_full 0.997
_diffrn_measured_fraction_theta_max 0.996
_diffrn_measurement_device_type 'MM007-HF CCD(Saturn 724+)'
_diffrn_measurement_method '\w scans at fixed \c = 45\%'
_diffrn_radiation_monochromator Confocal
_diffrn_radiation_type MoK\a
_diffrn_radiation_wavelength 0.71073
_diffrn_reflns_av_R_equivalents 0.0388
_diffrn_reflns_av_unetI/netI 0.0171
_diffrn_reflns_Laue_measured_fraction_full 0.997
_diffrn_reflns_Laue_measured_fraction_max 0.996
_diffrn_reflns_limit_h_max 26
_diffrn_reflns_limit_h_min -26
_diffrn_reflns_limit_k_max 27
_diffrn_reflns_limit_k_min -27
_diffrn_reflns_limit_l_max 13
_diffrn_reflns_limit_l_min -13
_diffrn_reflns_number 58035
_diffrn_reflns_point_group_measured_fraction_full 0.997
_diffrn_reflns_point_group_measured_fraction_max 0.996
_diffrn_reflns_theta_full 25.242
_diffrn_reflns_theta_max 27.503
_diffrn_reflns_theta_min 2.236
_diffrn_source 'Rotating Anode'
_exptl_absorpt_coefficient_mu 0.191
_exptl_absorpt_correction_T_max 1.0000
_exptl_absorpt_correction_T_min 0.8979
_exptl_absorpt_correction_type multi-scan
_exptl_absorpt_process_details 'CrystalClear (Rigaku Inc., 2007)'
_exptl_crystal_colour Colorless
_exptl_crystal_density_diffrn 1.059
_exptl_crystal_description Prism
_exptl_crystal_F_000 1456
_exptl_crystal_size_max 0.476
_exptl_crystal_size_mid 0.246
_exptl_crystal_size_min 0.191
_refine_diff_density_max 0.375
_refine_diff_density_min -0.372
_refine_diff_density_rms 0.056
_refine_ls_extinction_method none
_refine_ls_goodness_of_fit_ref 1.138
_refine_ls_hydrogen_treatment constr
_refine_ls_matrix_type full
_refine_ls_number_parameters 227
_refine_ls_number_reflns 5153
_refine_ls_number_restraints 0
_refine_ls_restrained_S_all 1.138
_refine_ls_R_factor_all 0.0588
_refine_ls_R_factor_gt 0.0587
_refine_ls_shift/su_max 0.001
_refine_ls_shift/su_mean 0.000
_refine_ls_structure_factor_coef Fsqd
_refine_ls_weighting_details 'w=1/[\s^2^(Fo^2^)+(0.0824P)^2^+2.1925P] where P=(Fo^2^+2Fc^2^)/3'
_refine_ls_weighting_scheme calc
_refine_ls_wR_factor_gt 0.1696
_refine_ls_wR_factor_ref 0.1696
_reflns_Friedel_coverage 0.000
_reflns_number_gt 5139
_reflns_number_total 5153
_reflns_threshold_expression 'I > 2\s(I)'
_cod_data_source_file jo8b00284_si_008.cif
_cod_data_source_block mx5913a
_cod_original_cell_volume 4373.9(15)
_cod_database_code 4035162
_shelx_shelxl_version_number 2016/6
_shelx_space_group_comment
;
The symmetry employed for this shelxl refinement is uniquely defined
by the following loop, which should always be used as a source of
symmetry information in preference to the above space-group names.
They are only intended as comments.
;
_olex2_refinement_description
;
1. Fixed Uiso
 At 1.2 times of:
  All C(H) groups, All N(H) groups
 At 1.5 times of:
  All C(H,H,H) groups
2.a Aromatic/amide H refined with riding coordinates:
 N6(H6), C6(H6A), C7(H7), C8(H8), C10(H10), C11(H11), C12(H12)
2.b Idealised Me refined as rotating group:
 C4(H4A,H4B,H4C), C15(H15A,H15B,H15C), C16(H16A,H16B,H16C), C17(H17A,H17B,H17C)
;
_olex2_submission_special_instructions 'No special instructions were received'

loop_
_space_group_symop_operation_xyz
'x, y, z'
'-x+1/2, -y, z+1/2'
'-x, y+1/2, -z'
'x+1/2, -y+1/2, -z+1/2'
'-x, -y, -z'
'x-1/2, y, -z-1/2'
'x, -y-1/2, z'
'-x-1/2, y-1/2, z-1/2'

loop_
_atom_site_label
_atom_site_type_symbol
_atom_site_fract_x
_atom_site_fract_y
_atom_site_fract_z
_atom_site_U_iso_or_equiv
_atom_site_adp_type
_atom_site_occupancy
_atom_site_site_symmetry_order
_atom_site_calc_flag
_atom_site_refinement_flags_posn
_atom_site_refinement_flags_adp
_atom_site_refinement_flags_occupancy
Cl1 Cl 0.39213(3) 0.56885(2) 0.78751(6) 0.05185(18) Uani 1 1 d . . .
O1 O 0.63729(7) 0.43708(6) 0.61340(16) 0.0482(4) Uani 1 1 d . . .
O2 O 0.67220(7) 0.33602(7) 0.58506(18) 0.0560(4) Uani 1 1 d . . .
N1 N 0.46128(7) 0.48638(7) 0.66053(15) 0.0358(3) Uani 1 1 d . . .
N2 N 0.49778(8) 0.38846(7) 0.75348(15) 0.0356(3) Uani 1 1 d . . .
N3 N 0.43268(8) 0.46121(7) 0.87937(15) 0.0392(3) Uani 1 1 d . . .
N4 N 0.46712(8) 0.36543(7) 0.96396(15) 0.0399(4) Uani 1 1 d . . .
N5 N 0.56652(7) 0.36583(6) 0.53730(14) 0.0331(3) Uani 1 1 d . . .
N6 N 0.52151(8) 0.41559(7) 0.54123(14) 0.0353(3) Uani 1 1 d . . .
H6 H 0.511904 0.436687 0.472056 0.042 Uiso 1 1 calc R . .
C1 C 0.43361(9) 0.49657(8) 0.77472(18) 0.0372(4) Uani 1 1 d . . .
C2 C 0.46637(9) 0.40581(8) 0.86272(17) 0.0353(4) Uani 1 1 d . . .
C3 C 0.49332(8) 0.42983(7) 0.65681(17) 0.0321(3) Uani 1 1 d . . .
C4 C 0.42985(12) 0.37966(10) 1.0825(2) 0.0517(5) Uani 1 1 d . . .
H4A H 0.457069 0.403873 1.140810 0.078 Uiso 1 1 calc GR . .
H4B H 0.416971 0.340808 1.123998 0.078 Uiso 1 1 calc GR . .
H4C H 0.391042 0.403634 1.060477 0.078 Uiso 1 1 calc GR . .
C5 C 0.50311(10) 0.30667(8) 0.95696(16) 0.0356(4) Uani 1 1 d . . .
C6 C 0.46849(13) 0.250000 0.9661(2) 0.0363(5) Uani 1 2 d S T P
H6A H 0.422852 0.249999 0.978062 0.044 Uiso 1 2 calc RS T P
C7 C 0.57088(10) 0.30676(9) 0.94172(19) 0.0426(4) Uani 1 1 d . . .
H7 H 0.593744 0.344940 0.937038 0.051 Uiso 1 1 calc R . .
C8 C 0.60492(14) 0.250000 0.9334(3) 0.0465(6) Uani 1 2 d S T P
H8 H 0.650619 0.250000 0.922164 0.056 Uiso 1 2 calc RS T P
C9 C 0.54246(9) 0.30647(7) 0.49010(16) 0.0323(3) Uani 1 1 d . . .
C10 C 0.49455(11) 0.30673(9) 0.3944(2) 0.0470(5) Uani 1 1 d . . .
H10 H 0.478409 0.344883 0.362038 0.056 Uiso 1 1 calc R . .
C11 C 0.47072(18) 0.250000 0.3470(3) 0.0572(8) Uani 1 2 d S T P
H11 H 0.438336 0.249999 0.282530 0.069 Uiso 1 2 calc RS T P
C12 C 0.56633(11) 0.250000 0.5407(2) 0.0302(5) Uani 1 2 d S T P
H12 H 0.597656 0.250000 0.607148 0.036 Uiso 1 2 calc RS T P
C13 C 0.63018(9) 0.37613(8) 0.58017(19) 0.0396(4) Uani 1 1 d . . .
C14 C 0.70177(12) 0.46112(10) 0.6584(2) 0.0555(5) Uani 1 1 d . . .
C15 C 0.68943(15) 0.53134(12) 0.6667(3) 0.0764(8) Uani 1 1 d . . .
H15A H 0.679534 0.547506 0.581400 0.115 Uiso 1 1 calc GR . .
H15B H 0.728191 0.552045 0.700081 0.115 Uiso 1 1 calc GR . .
H15C H 0.652685 0.539238 0.723752 0.115 Uiso 1 1 calc GR . .
C16 C 0.75460(14) 0.44651(15) 0.5597(4) 0.0837(10) Uani 1 1 d . . .
H16A H 0.764899 0.402134 0.562598 0.126 Uiso 1 1 calc GR . .
H16B H 0.793645 0.470643 0.579312 0.126 Uiso 1 1 calc GR . .
H16C H 0.739007 0.457431 0.474242 0.126 Uiso 1 1 calc GR . .
C17 C 0.7150(2) 0.43331(17) 0.7909(4) 0.1037(13) Uani 1 1 d . . .
H17A H 0.682023 0.447871 0.851204 0.155 Uiso 1 1 calc GR . .
H17B H 0.758033 0.446401 0.820393 0.155 Uiso 1 1 calc GR . .
H17C H 0.713539 0.387924 0.785724 0.155 Uiso 1 1 calc GR . .

loop_
_atom_site_aniso_label
_atom_site_aniso_U_11
_atom_site_aniso_U_22
_atom_site_aniso_U_33
_atom_site_aniso_U_23
_atom_site_aniso_U_13
_atom_site_aniso_U_12
Cl1 0.0631(3) 0.0294(3) 0.0631(3) 0.0049(2) 0.0192(2) 0.01488(19)
O1 0.0477(8) 0.0274(6) 0.0696(9) -0.0089(6) 0.0036(7) -0.0056(5)
O2 0.0424(7) 0.0319(7) 0.0936(12) -0.0072(7) -0.0104(8) 0.0009(6)
N1 0.0432(8) 0.0234(6) 0.0407(8) 0.0039(6) 0.0049(6) 0.0050(6)
N2 0.0464(8) 0.0257(7) 0.0347(7) 0.0012(6) 0.0036(6) 0.0045(6)
N3 0.0486(8) 0.0278(7) 0.0411(8) 0.0012(6) 0.0082(7) 0.0027(6)
N4 0.0576(9) 0.0285(7) 0.0335(7) 0.0022(6) 0.0058(7) 0.0062(6)
N5 0.0407(7) 0.0195(6) 0.0392(7) 0.0012(5) 0.0027(6) 0.0035(5)
N6 0.0475(8) 0.0226(6) 0.0357(7) 0.0058(6) 0.0042(6) 0.0072(6)
C1 0.0398(9) 0.0253(8) 0.0465(10) 0.0005(7) 0.0049(7) 0.0026(7)
C2 0.0436(9) 0.0271(8) 0.0350(8) -0.0004(7) 0.0015(7) 0.0005(7)
C3 0.0356(8) 0.0234(7) 0.0372(8) 0.0019(6) 0.0010(7) 0.0004(6)
C4 0.0752(14) 0.0417(11) 0.0382(10) 0.0036(8) 0.0128(9) 0.0105(10)
C5 0.0499(10) 0.0281(8) 0.0290(8) 0.0005(6) -0.0012(7) 0.0025(7)
C6 0.0442(13) 0.0330(12) 0.0318(11) 0.000 0.0044(10) 0.000
C7 0.0502(10) 0.0323(9) 0.0453(10) 0.0025(8) -0.0090(8) -0.0051(8)
C8 0.0423(14) 0.0405(14) 0.0568(17) 0.000 -0.0071(12) 0.000
C9 0.0431(9) 0.0230(7) 0.0309(8) 0.0003(6) 0.0029(7) 0.0003(6)
C10 0.0639(12) 0.0334(9) 0.0438(10) 0.0050(8) -0.0143(9) 0.0057(8)
C11 0.076(2) 0.0425(16) 0.0534(17) 0.000 -0.0307(16) 0.000
C12 0.0335(11) 0.0251(10) 0.0320(11) 0.000 0.0027(9) 0.000
C13 0.0442(9) 0.0265(8) 0.0481(10) -0.0004(7) 0.0049(8) -0.0029(7)
C14 0.0604(12) 0.0382(10) 0.0681(14) -0.0101(10) -0.0040(11) -0.0145(9)
C15 0.0811(18) 0.0387(12) 0.109(2) -0.0196(14) 0.0050(16) -0.0199(12)
C16 0.0603(15) 0.0642(17) 0.127(3) -0.0208(18) 0.0147(17) -0.0223(13)
C17 0.144(3) 0.082(2) 0.084(2) -0.0009(17) -0.048(2) -0.031(2)

loop_
_atom_type_symbol
_atom_type_description
_atom_type_scat_dispersion_real
_atom_type_scat_dispersion_imag
_atom_type_scat_source
C C 0.0033 0.0016 'International Tables Vol C Tables 4.2.6.8 and 6.1.1.4'
H H 0.0000 0.0000 'International Tables Vol C Tables 4.2.6.8 and 6.1.1.4'
Cl Cl 0.1484 0.1585 'International Tables Vol C Tables 4.2.6.8 and 6.1.1.4'
N N 0.0061 0.0033 'International Tables Vol C Tables 4.2.6.8 and 6.1.1.4'
O O 0.0106 0.0060 'International Tables Vol C Tables 4.2.6.8 and 6.1.1.4'

loop_
_geom_angle_atom_site_label_1
_geom_angle_atom_site_label_2
_geom_angle_atom_site_label_3
_geom_angle
_geom_angle_site_symmetry_1
_geom_angle_site_symmetry_3
C13 O1 C14 120.41(16) . .
C1 N1 C3 111.77(15) . .
C3 N2 C2 114.47(15) . .
C1 N3 C2 112.29(15) . .
C2 N4 C4 120.47(16) . .
C2 N4 C5 120.91(15) . .
C5 N4 C4 118.60(15) . .
N6 N5 C9 116.76(14) . .
C13 N5 N6 118.84(14) . .
C13 N5 C9 124.39(14) . .
N5 N6 H6 121.0 . .
C3 N6 N5 118.02(14) . .
C3 N6 H6 121.0 . .
N1 C1 Cl1 114.43(13) . .
N3 C1 Cl1 115.48(13) . .
N3 C1 N1 130.09(16) . .
N2 C2 N3 125.16(16) . .
N2 C2 N4 117.92(15) . .
N4 C2 N3 116.92(16) . .
N2 C3 N1 126.21(16) . .
N2 C3 N6 118.85(15) . .
N6 C3 N1 114.93(15) . .
N4 C4 H4A 109.5 . .
N4 C4 H4B 109.5 . .
N4 C4 H4C 109.5 . .
H4A C4 H4B 109.5 . .
H4A C4 H4C 109.5 . .
H4B C4 H4C 109.5 . .
C6 C5 N4 118.99(17) . .
C7 C5 N4 120.41(16) . .
C7 C5 C6 120.60(18) . .
C5 C6 C5 118.9(2) . 7_565
C5 C6 H6A 120.5 7_565 .
C5 C6 H6A 120.5 . .
C5 C7 H7 120.0 . .
C5 C7 C8 119.96(19) . .
C8 C7 H7 120.0 . .
C7 C8 C7 119.9(3) . 7_565
C7 C8 H8 120.0 . .
C7 C8 H8 120.0 7_565 .
C10 C9 N5 118.47(15) . .
C10 C9 C12 120.95(17) . .
C12 C9 N5 120.58(16) . .
C9 C10 H10 120.2 . .
C9 C10 C11 119.51(19) . .
C11 C10 H10 120.2 . .
C10 C11 C10 120.5(3) . 7_565
C10 C11 H11 119.7 . .
C10 C11 H11 119.7 7_565 .
C9 C12 C9 118.5(2) . 7_565
C9 C12 H12 120.7 . .
C9 C12 H12 120.7 7_565 .
O1 C13 N5 109.48(16) . .
O2 C13 O1 126.28(18) . .
O2 C13 N5 124.23(17) . .
O1 C14 C15 102.2(2) . .
O1 C14 C16 110.2(2) . .
O1 C14 C17 107.9(2) . .
C16 C14 C15 110.9(2) . .
C16 C14 C17 113.7(3) . .
C17 C14 C15 111.3(3) . .
C14 C15 H15A 109.5 . .
C14 C15 H15B 109.5 . .
C14 C15 H15C 109.5 . .
H15A C15 H15B 109.5 . .
H15A C15 H15C 109.5 . .
H15B C15 H15C 109.5 . .
C14 C16 H16A 109.5 . .
C14 C16 H16B 109.5 . .
C14 C16 H16C 109.5 . .
H16A C16 H16B 109.5 . .
H16A C16 H16C 109.5 . .
H16B C16 H16C 109.5 . .
C14 C17 H17A 109.5 . .
C14 C17 H17B 109.5 . .
C14 C17 H17C 109.5 . .
H17A C17 H17B 109.5 . .
H17A C17 H17C 109.5 . .
H17B C17 H17C 109.5 . .

loop_
_geom_bond_atom_site_label_1
_geom_bond_atom_site_label_2
_geom_bond_distance
Cl1 C1 1.7456(17)
O1 C13 1.339(2)
O1 C14 1.472(3)
O2 C13 1.200(2)
N1 C1 1.316(2)
N1 C3 1.358(2)
N2 C2 1.339(2)
N2 C3 1.325(2)
N3 C1 1.308(2)
N3 C2 1.364(2)
N4 C2 1.344(2)
N4 C4 1.461(2)
N4 C5 1.439(2)
N5 N6 1.3899(19)
N5 C9 1.428(2)
N5 C13 1.376(2)
N6 H6 0.8600
N6 C3 1.349(2)
C4 H4A 0.9600
C4 H4B 0.9600
C4 H4C 0.9600
C5 C6 1.389(2)
C5 C7 1.378(3)
C6 H6A 0.9300
C7 H7 0.9300
C7 C8 1.384(2)
C8 H8 0.9300
C9 C10 1.379(3)
C9 C12 1.387(2)
C10 H10 0.9300
C10 C11 1.379(2)
C11 H11 0.9300
C12 H12 0.9300
C14 C15 1.505(3)
C14 C16 1.503(4)
C14 C17 1.505(4)
C15 H15A 0.9600
C15 H15B 0.9600
C15 H15C 0.9600
C16 H16A 0.9600
C16 H16B 0.9600
C16 H16C 0.9600
C17 H17A 0.9600
C17 H17B 0.9600
C17 H17C 0.9600

loop_
_smtbx_masks_void_nr
_smtbx_masks_void_average_x
_smtbx_masks_void_average_y
_smtbx_masks_void_average_z
_smtbx_masks_void_volume
_smtbx_masks_void_count_electrons
1 0.213 0.750 -0.296 313.7 55.8
2 0.287 0.250 -0.580 313.7 55.8
3 0.713 0.750 -0.679 313.7 55.8
4 0.787 0.250 -0.894 313.7 55.8
